data_7111164
loop_
_publ_author_name
'Mosquera, Marta E. G.'
'Hopkins, Alexander D.'
'Raithby, Paul R.'
'Rothenberger, Alexander'
'Woods, Anthony D.'
'Wright, Dominic S.'
'Steiner, Alexander'

_publ_section_title
;
 Synthesis and structure of [{Sn4(NBut)3P}{Sn4(NBut)3(OSiMe3)}]; a
 low-oxidation state p-block metal complex containing a P3&#x2212; anion
;
_journal_issue 4
_journal_name_full 'Chemical Communications'
_journal_page_first 327
_journal_paper_doi 10.1039/b008108f
_journal_year 2001
_chemical_formula_sum 'C27 H63 N6 O P Si Sn8'
_chemical_formula_weight 1496.41
_chemical_name_systematic
; 
 ? 
;
_space_group_IT_number 8
_symmetry_cell_setting monoclinic
_symmetry_space_group_name_Hall 'C -2y'
_symmetry_space_group_name_H-M 'C 1 m 1'
_atom_sites_solution_hydrogens geom
_atom_sites_solution_primary direct
_atom_sites_solution_secondary difmap
_audit_creation_method SHELXL
_cell_angle_alpha 90.00
_cell_angle_beta 116.00(3)
_cell_angle_gamma 90.00
_cell_formula_units_Z 2
_cell_length_a 13.453(3)
_cell_length_b 15.280(3)
_cell_length_c 12.736(3)
_cell_measurement_reflns_used 15443
_cell_measurement_temperature 220(2)
_cell_measurement_theta_max 27.485
_cell_measurement_theta_min 0.998
_cell_volume 2353.1(11)
_computing_molecular_graphics 'SHELXTL-PLUS (sheldrick, 1991)'
_computing_publication_material 'SHELXL-97 (Sheldrick, 1997)'
_computing_structure_refinement 'SHELXL-97 (Sheldrick, 1997)'
_computing_structure_solution TeXsan
_diffrn_ambient_temperature 220(2)
_diffrn_radiation_monochromator graphite
_diffrn_radiation_source 'fine-focus sealed tube'
_diffrn_radiation_type MoK\a
_diffrn_radiation_wavelength 0.71073
_diffrn_reflns_av_R_equivalents 0.0210
_diffrn_reflns_av_sigmaI/netI 0.0522
_diffrn_reflns_limit_h_max 17
_diffrn_reflns_limit_h_min -17
_diffrn_reflns_limit_k_max 19
_diffrn_reflns_limit_k_min -19
_diffrn_reflns_limit_l_max 16
_diffrn_reflns_limit_l_min -16
_diffrn_reflns_number 10543
_diffrn_reflns_theta_max 27.53
_diffrn_reflns_theta_min 1.78
_exptl_absorpt_coefficient_mu 4.258
_exptl_absorpt_correction_T_max 0.87
_exptl_absorpt_correction_T_min 0.92
_exptl_absorpt_correction_type SORTAV
_exptl_crystal_colour Yellow
_exptl_crystal_density_diffrn 2.112
_exptl_crystal_description Block
_exptl_crystal_F_000 1408
_exptl_crystal_size_max 0.09
_exptl_crystal_size_mid 0.09
_exptl_crystal_size_min 0.02
_refine_diff_density_max 1.799
_refine_diff_density_min -1.125
_refine_diff_density_rms 0.153
_refine_ls_abs_structure_details 'Flack H D (1983), Acta Cryst. A39, 876-881'
_refine_ls_abs_structure_Flack 0.53(6)
_refine_ls_extinction_method none
_refine_ls_goodness_of_fit_all 1.056
_refine_ls_goodness_of_fit_obs 1.082
_refine_ls_hydrogen_treatment 'Riding model'
_refine_ls_matrix_type full
_refine_ls_number_parameters 220
_refine_ls_number_reflns 5238
_refine_ls_number_restraints 2
_refine_ls_restrained_S_all 2.227
_refine_ls_restrained_S_obs 1.082
_refine_ls_R_factor_all 0.0593
_refine_ls_R_factor_obs 0.0425
_refine_ls_shift/esd_max 0.002
_refine_ls_shift/esd_mean 0.000
_refine_ls_structure_factor_coef Fsqd
_refine_ls_weighting_details 'w=1/[\s^2^(Fo^2^)+(0.0245P)^2^+20.0967P] where P=(Fo^2^+2Fc^2^)/3'
_refine_ls_weighting_scheme calc
_refine_ls_wR_factor_all 0.1928
_refine_ls_wR_factor_obs 0.0875
_reflns_number_observed 4605
_reflns_number_total 5252
_reflns_observed_criterion >2sigma(I)
_cod_data_source_file b008108fsup1.cif
_cod_data_source_block dw9924
_cod_depositor_comments
;
The following automatic conversions were performed:

'_symmetry_cell_setting' value 'Monoclinic' changed to 'monoclinic'
according to /home/saulius/struct/CIF-dictionaries/cif_core.dic
dictionary named 'cif_core.dic' version 2.4.2 from 2011-04-26.

Automatic conversion script
Id: cif_fix_values 1891 2012-01-12 08:04:46Z andrius 

The following automatic conversions were performed:

'_refine_ls_weighting_scheme' value 'calc
w=1/[\s^2^(Fo^2^)+(0.0245P)^2^+20.0967P] where P=(Fo^2^+2Fc^2^)/3'
was changed to 'calc'. New tag '_refine_ls_weighting_details' was
created. The value of the new tag was set to
'w=1/[\s^2^(Fo^2^)+(0.0245P)^2^+20.0967P] where P=(Fo^2^+2Fc^2^)/3'.

Automatic conversion script
Id: cif_fix_values 3143 2015-03-26 13:38:13Z robertas 
;
_cod_original_cell_volume 2353.1(8)
_cod_original_sg_symbol_H-M Cm
_cod_database_code 7111164

loop_
_symmetry_equiv_pos_as_xyz
'x, y, z'
'x, -y, z'
'x+1/2, y+1/2, z'
'x+1/2, -y+1/2, z'

loop_
_atom_site_aniso_label
_atom_site_aniso_U_11
_atom_site_aniso_U_22
_atom_site_aniso_U_33
_atom_site_aniso_U_23
_atom_site_aniso_U_13
_atom_site_aniso_U_12
Sn1 0.0271(4) 0.0469(6) 0.0331(5) 0.000 0.0069(4) 0.000
Sn2 0.0387(5) 0.0288(5) 0.0222(4) 0.000 0.0062(4) 0.000
Sn3 0.0402(4) 0.0331(4) 0.0612(5) -0.0103(3) 0.0290(3) -0.0008(3)
Sn4 0.0391(4) 0.0309(4) 0.0531(4) 0.0064(3) 0.0269(3) -0.0015(3)
Sn5 0.0348(5) 0.0311(5) 0.0238(4) 0.000 0.0088(4) 0.000
Sn6 0.0278(5) 0.0398(5) 0.0316(5) 0.000 0.0057(4) 0.000
P1 0.045(2) 0.062(2) 0.033(2) 0.000 0.020(2) 0.000
N1 0.016(5) 0.018(5) 0.037(5) 0.000 0.004(4) 0.000
C1 0.030(7) 0.045(9) 0.078(11) 0.000 0.022(7) 0.000
C11 0.011(6) 0.065(11) 0.075(11) 0.000 -0.005(7) 0.000
C12 0.045(7) 0.067(8) 0.083(9) -0.001(7) -0.001(6) -0.032(6)
N2 0.034(4) 0.038(5) 0.022(4) 0.002(3) 0.016(3) 0.006(3)
C2 0.044(5) 0.035(6) 0.031(5) -0.006(4) 0.016(4) -0.019(4)
C21 0.055(7) 0.051(7) 0.054(6) 0.002(5) 0.030(5) -0.024(5)
C22 0.085(9) 0.053(8) 0.036(6) -0.019(5) 0.025(6) -0.032(7)
C23 0.083(9) 0.020(5) 0.064(8) 0.011(5) 0.028(7) -0.007(5)
N3 0.037(6) 0.027(6) 0.046(6) 0.000 0.022(5) 0.000
C3 0.018(6) 0.038(8) 0.049(8) 0.000 0.011(5) 0.000
C31 0.034(8) 0.070(12) 0.089(13) 0.000 0.018(9) 0.000
C32 0.038(6) 0.047(7) 0.072(8) -0.006(6) -0.013(5) 0.008(5)
N4 0.027(4) 0.022(4) 0.031(3) 0.004(3) 0.014(3) 0.011(3)
C4 0.049(6) 0.028(5) 0.037(5) 0.002(4) 0.021(4) 0.010(4)
C41 0.057(7) 0.059(8) 0.055(7) -0.025(6) 0.029(6) 0.000(6)
C42 0.052(6) 0.034(6) 0.068(7) 0.006(5) 0.026(6) 0.023(5)
C43 0.066(7) 0.059(8) 0.051(6) -0.008(5) 0.039(6) 0.008(6)
Si1 0.042(2) 0.054(2) 0.076(3) 0.000 0.034(2) 0.000
O1 0.049(6) 0.060(6) 0.078(7) 0.000 0.044(6) 0.000
C51 0.089(18) 0.200(32) 0.200(32) 0.000 0.102(21) 0.000
C52 0.121(18) 0.126(16) 0.223(28) -0.087(19) 0.033(18) -0.032(14)

loop_
_atom_site_label
_atom_site_type_symbol
_atom_site_fract_x
_atom_site_fract_y
_atom_site_fract_z
_atom_site_U_iso_or_equiv
_atom_site_thermal_displace_type
_atom_site_occupancy
_atom_site_calc_flag
_atom_site_refinement_flags
Sn1 Sn 0.15462(7) 0.5000 0.32939(8) 0.0380(2) Uani 1 d S
Sn2 Sn 0.37491(7) 0.5000 0.58736(7) 0.0325(2) Uani 1 d S
Sn3 Sn 0.40484(5) 0.38835(5) 0.37749(6) 0.0424(2) Uani 1 d .
Sn4 Sn 0.21356(5) 0.38627(5) 0.03859(6) 0.0387(2) Uani 1 d .
Sn5 Sn 0.27741(7) 0.5000 -0.14413(7) 0.0314(2) Uani 1 d S
Sn6 Sn 0.47265(7) 0.5000 0.13417(7) 0.0357(2) Uani 1 d S
P1 P 0.2676(3) 0.5000 0.2100(3) 0.0452(9) Uani 1 d S
N1 N 0.4798(7) 0.5000 0.4955(9) 0.027(2) Uani 1 d S
C1 C 0.6071(11) 0.5000 0.5688(15) 0.051(4) Uani 1 d S
C11 C 0.6646(10) 0.5000 0.4863(15) 0.059(5) Uani 1 d S
H11A H 0.6459(10) 0.4467 0.4403(15) 0.088 Uiso 0.50 calc PR
H11B H 0.7442(10) 0.5031 0.5325(15) 0.088 Uiso 1 calc SR
H11C H 0.6398(10) 0.5502 0.4346(15) 0.088 Uiso 0.50 calc PR
C12 C 0.6323(10) 0.5831(9) 0.6460(12) 0.075(4) Uani 1 d .
H12A H 0.6163(10) 0.6348(9) 0.5970(12) 0.113 Uiso 1 calc R
H12B H 0.7098(10) 0.5833(9) 0.7017(12) 0.113 Uiso 1 calc R
H12C H 0.5868(10) 0.5833(9) 0.6876(12) 0.113 Uiso 1 calc R
N2 N 0.2794(6) 0.4059(5) 0.4466(6) 0.030(2) Uani 1 d .
C2 C 0.2369(8) 0.3254(7) 0.4766(8) 0.037(2) Uani 1 d .
C21 C 0.1635(9) 0.3478(8) 0.5375(10) 0.051(3) Uani 1 d .
H21A H 0.1022(9) 0.3841(8) 0.4863(10) 0.077 Uiso 1 calc R
H21B H 0.2068(9) 0.3791(8) 0.6094(10) 0.077 Uiso 1 calc R
H21C H 0.1350(9) 0.2942(8) 0.5550(10) 0.077 Uiso 1 calc R
C22 C 0.1646(12) 0.2746(8) 0.3578(10) 0.059(3) Uani 1 d .
H22A H 0.1033(12) 0.3113(8) 0.3076(10) 0.088 Uiso 1 calc R
H22B H 0.1363(12) 0.2209(8) 0.3751(10) 0.088 Uiso 1 calc R
H22C H 0.2103(12) 0.2609(8) 0.3186(10) 0.088 Uiso 1 calc R
C23 C 0.3325(10) 0.2688(7) 0.5553(10) 0.057(3) Uani 1 d .
H23A H 0.3784(10) 0.2550(7) 0.5163(10) 0.086 Uiso 1 calc R
H23B H 0.3044(10) 0.2151(7) 0.5729(10) 0.086 Uiso 1 calc R
H23C H 0.3762(10) 0.3000(7) 0.6273(10) 0.086 Uiso 1 calc R
N3 N 0.1499(9) 0.5000 -0.0781(10) 0.035(3) Uani 1 d S
C3 C 0.0321(10) 0.5000 -0.1654(12) 0.036(3) Uani 1 d S
C31 C -0.0424(13) 0.5000 -0.0993(16) 0.068(5) Uani 1 d S
H31A H -0.0246(13) 0.5505 -0.0480(16) 0.102 Uiso 0.50 calc PR
H31B H -0.0292(13) 0.4469 -0.0533(16) 0.102 Uiso 0.50 calc PR
H31C H -0.1196(13) 0.5026 -0.1555(16) 0.102 Uiso 1 calc SR
C32 C 0.0012(9) 0.4213(8) -0.2424(11) 0.066(4) Uani 1 d .
H32A H 0.0203(9) 0.3688(8) -0.1947(11) 0.099 Uiso 1 calc R
H32B H 0.0408(9) 0.4219(8) -0.2902(11) 0.099 Uiso 1 calc R
H32C H -0.0778(9) 0.4219(8) -0.2924(11) 0.099 Uiso 1 calc R
N4 N 0.3539(5) 0.4064(5) -0.0007(6) 0.026(2) Uani 1 d .
C4 C 0.3996(8) 0.3217(7) -0.0263(8) 0.037(2) Uani 1 d .
C41 C 0.3051(10) 0.2616(9) -0.1131(10) 0.055(3) Uani 1 d .
H41A H 0.2640(10) 0.2927(9) -0.1859(10) 0.083 Uiso 1 calc R
H41B H 0.2556(10) 0.2459(9) -0.0791(10) 0.083 Uiso 1 calc R
H41C H 0.3370(10) 0.2089(9) -0.1282(10) 0.083 Uiso 1 calc R
C42 C 0.4652(10) 0.2750(7) 0.0883(11) 0.051(3) Uani 1 d .
H42A H 0.4171(10) 0.2613(7) 0.1248(11) 0.077 Uiso 1 calc R
H42B H 0.5250(10) 0.3124(7) 0.1397(11) 0.077 Uiso 1 calc R
H42C H 0.4957(10) 0.2213(7) 0.0739(11) 0.077 Uiso 1 calc R
C43 C 0.4759(10) 0.3439(8) -0.0854(9) 0.054(3) Uani 1 d .
H43A H 0.4334(10) 0.3738(8) -0.1588(9) 0.081 Uiso 1 calc R
H43B H 0.5064(10) 0.2903(8) -0.1001(9) 0.081 Uiso 1 calc R
H43C H 0.5357(10) 0.3815(8) -0.0343(9) 0.081 Uiso 1 calc R
Si1 Si 0.7300(4) 0.5000 0.1435(4) 0.0544(11) Uani 1 d S
O1 O 0.5945(8) 0.5000 0.0868(10) 0.057(3) Uani 1 d S
C51 C 0.7718(22) 0.5000 0.0315(28) 0.149(12) Uani 1 d S
H51A H 0.7418(22) 0.4489 -0.0175(28) 0.223 Uiso 0.50 calc PR
H51B H 0.8519(22) 0.4985 0.0651(28) 0.223 Uiso 1 calc SR
H51C H 0.7449(22) 0.5526 -0.0152(28) 0.223 Uiso 0.50 calc PR
C52 C 0.7891(19) 0.5990(12) 0.2361(24) 0.172(13) Uani 1 d .
H52A H 0.7667(19) 0.6000(12) 0.2989(24) 0.258 Uiso 1 calc R
H52B H 0.7622(19) 0.6512(12) 0.1887(24) 0.258 Uiso 1 calc R
H52C H 0.8692(19) 0.5971(12) 0.2689(24) 0.258 Uiso 1 calc R

loop_
_atom_type_symbol
_atom_type_description
_atom_type_scat_dispersion_real
_atom_type_scat_dispersion_imag
_atom_type_scat_source
C C 0.0033 0.0016 'International Tables Vol C Tables 4.2.6.8 and 6.1.1.4'
H H 0.0000 0.0000 'International Tables Vol C Tables 4.2.6.8 and 6.1.1.4'
N N 0.0061 0.0033 'International Tables Vol C Tables 4.2.6.8 and 6.1.1.4'
Si Si 0.0817 0.0704 'International Tables Vol C Tables 4.2.6.8 and 6.1.1.4'
P P 0.1023 0.0942 'International Tables Vol C Tables 4.2.6.8 and 6.1.1.4'
Sn Sn -0.6537 1.4246 'International Tables Vol C Tables 4.2.6.8 and 6.1.1.4'
O O 0.0106 0.0060 'International Tables Vol C Tables 4.2.6.8 and 6.1.1.4'

loop_
_geom_angle_atom_site_label_1
_geom_angle_atom_site_label_2
_geom_angle_atom_site_label_3
_geom_angle
_geom_angle_site_symmetry_1
_geom_angle_site_symmetry_3
N2 Sn1 N2 80.9(4) 2_565 .
N2 Sn1 P1 85.9(2) 2_565 .
N2 Sn1 P1 85.9(2) . .
N1 Sn2 N2 81.3(3) . .
N1 Sn2 N2 81.3(3) . 2_565
N2 Sn2 N2 80.9(4) . 2_565
N1 Sn3 N2 80.6(3) . .
N1 Sn3 P1 90.0(2) . .
N2 Sn3 P1 82.2(2) . .
N4 Sn4 N3 81.6(3) . .
N4 Sn4 P1 98.3(2) . .
N3 Sn4 P1 85.6(3) . .
N4 Sn5 N4 81.6(4) 2_565 .
N4 Sn5 N3 80.9(3) 2_565 .
N4 Sn5 N3 80.9(3) . .
O1 Sn6 N4 99.9(3) . .
O1 Sn6 N4 99.9(3) . 2_565
N4 Sn6 N4 78.2(3) . 2_565
Sn1 P1 Sn4 117.99(11) . .
Sn1 P1 Sn4 117.99(11) . 2_565
Sn4 P1 Sn4 82.67(11) . 2_565
Sn1 P1 Sn3 84.87(10) . 2_565
Sn4 P1 Sn3 155.4(2) . 2_565
Sn4 P1 Sn3 94.70(5) 2_565 2_565
Sn1 P1 Sn3 84.87(10) . .
Sn4 P1 Sn3 94.70(5) . .
Sn4 P1 Sn3 155.4(2) 2_565 .
Sn3 P1 Sn3 77.58(11) 2_565 .
C1 N1 Sn2 118.6(8) . .
C1 N1 Sn3 117.7(4) . .
Sn2 N1 Sn3 98.9(3) . .
C1 N1 Sn3 117.7(4) . 2_565
Sn2 N1 Sn3 98.9(3) . 2_565
Sn3 N1 Sn3 101.5(4) . 2_565
C12 C1 C12 110.0(15) . 2_565
C12 C1 N1 105.0(8) . .
C12 C1 N1 105.0(8) 2_565 .
C12 C1 C11 113.2(8) . .
C12 C1 C11 113.2(8) 2_565 .
N1 C1 C11 109.8(12) . .
C2 N2 Sn2 119.0(5) . .
C2 N2 Sn1 116.7(6) . .
Sn2 N2 Sn1 97.1(3) . .
C2 N2 Sn3 116.6(6) . .
Sn2 N2 Sn3 97.3(3) . .
Sn1 N2 Sn3 107.0(3) . .
N2 C2 C23 109.6(8) . .
N2 C2 C21 110.7(8) . .
C23 C2 C21 110.0(8) . .
N2 C2 C22 107.7(7) . .
C23 C2 C22 109.8(10) . .
C21 C2 C22 109.1(8) . .
C3 N3 Sn4 118.5(4) . 2_565
C3 N3 Sn4 118.5(4) . .
Sn4 N3 Sn4 104.3(5) 2_565 .
C3 N3 Sn5 117.7(8) . .
Sn4 N3 Sn5 96.8(3) 2_565 .
Sn4 N3 Sn5 96.8(3) . .
N3 C3 C32 113.0(7) . .
N3 C3 C32 113.0(7) . 2_565
C32 C3 C32 107.5(13) . 2_565
N3 C3 C31 108.8(11) . .
C32 C3 C31 107.1(8) . .
C32 C3 C31 107.1(8) 2_565 .
C4 N4 Sn4 113.5(6) . .
C4 N4 Sn5 117.5(5) . .
Sn4 N4 Sn5 98.4(3) . .
C4 N4 Sn6 118.7(5) . .
Sn4 N4 Sn6 108.0(3) . .
Sn5 N4 Sn6 97.9(3) . .
C42 C4 N4 108.3(7) . .
C42 C4 C43 109.9(9) . .
N4 C4 C43 109.3(8) . .
C42 C4 C41 110.8(10) . .
N4 C4 C41 111.7(8) . .
C43 C4 C41 106.9(8) . .
O1 Si1 C51 109.5(10) . .
O1 Si1 C52 111.2(8) . .
C51 Si1 C52 108.4(10) . .
O1 Si1 C52 111.2(8) . 2_565
C51 Si1 C52 108.4(10) . 2_565
C52 Si1 C52 108.1(17) . 2_565
Si1 O1 Sn6 140.8(7) . .

loop_
_geom_bond_atom_site_label_1
_geom_bond_atom_site_label_2
_geom_bond_distance
_geom_bond_site_symmetry_2
Sn1 N2 2.218(8) 2_565
Sn1 N2 2.218(7) .
Sn1 P1 2.579(4) .
Sn2 N1 2.192(10) .
Sn2 N2 2.217(8) .
Sn2 N2 2.217(8) 2_565
Sn3 N1 2.204(6) .
Sn3 N2 2.235(7) .
Sn3 P1 2.723(3) .
Sn4 N4 2.177(7) .
Sn4 N3 2.201(7) .
Sn4 P1 2.631(3) .
Sn5 N4 2.189(7) 2_565
Sn5 N4 2.189(7) .
Sn5 N3 2.217(11) .
Sn6 O1 1.980(9) .
Sn6 N4 2.267(8) .
Sn6 N4 2.267(8) 2_565
P1 Sn4 2.631(3) 2_565
P1 Sn3 2.723(3) 2_565
N1 C1 1.55(2) .
N1 Sn3 2.204(6) 2_565
C1 C12 1.55(2) .
C1 C12 1.55(2) 2_565
C1 C11 1.55(2) .
N2 C2 1.476(12) .
C2 C23 1.509(15) .
C2 C21 1.537(14) .
C2 C22 1.595(13) .
N3 C3 1.48(2) .
N3 Sn4 2.201(7) 2_565
C3 C32 1.492(14) .
C3 C32 1.492(14) 2_565
C3 C31 1.57(2) .
N4 C4 1.528(11) .
C4 C42 1.513(14) .
C4 C43 1.554(14) .
C4 C41 1.565(15) .
Si1 O1 1.640(11) .
Si1 C51 1.75(3) .
Si1 C52 1.87(2) .
Si1 C52 1.87(2) 2_565
